data_7704766
loop_
_publ_author_name
'Price, Jeffrey S.'
'DeJordy, Declan M.'
'Emslie, David J. H.'
'Britten, James F.'

_publ_section_title
;
 Reactions of [(dmpe)<sub>2</sub>MnH(C<sub>2</sub>H<sub>4</sub>)]:
 synthesis and characterization of manganese(i) borohydride and hydride
 complexes.
;
_journal_issue 29
_journal_name_full 'Dalton transactions (Cambridge, England : 2003)'
_journal_page_first 9983
_journal_page_last 9994
_journal_paper_doi 10.1039/d0dt01726d
_journal_volume 49
_journal_year 2020
_chemical_formula_moiety 'C15 H42 Mn P5'
_chemical_formula_sum 'C15 H42 Mn P5'
_chemical_formula_weight 432.27
_space_group_crystal_system triclinic
_space_group_IT_number 2
_space_group_name_Hall '-P 1'
_space_group_name_H-M_alt 'P -1'
_atom_sites_solution_hydrogens mixed
_atom_sites_solution_primary dual
_audit_creation_date 2019-04-06
_audit_creation_method
;
Olex2 1.2
(compiled 2018.05.29 svn.r3508 for OlexSys, GUI svn.r5506)
;
_audit_update_record
;
2020-05-08 deposited with the CCDC.	2020-06-30 downloaded from the CCDC.
;
_cell_angle_alpha 91.032(3)
_cell_angle_beta 106.889(3)
_cell_angle_gamma 113.056(3)
_cell_formula_units_Z 2
_cell_length_a 9.2251(10)
_cell_length_b 9.4251(10)
_cell_length_c 15.1932(16)
_cell_measurement_reflns_used 2093
_cell_measurement_temperature 100
_cell_measurement_theta_max 23.1915
_cell_measurement_theta_min 2.3865
_cell_volume 1150.0(2)
_computing_cell_refinement 'SAINT v8.34A (Bruker, 2013)'
_computing_data_reduction 'SAINT v8.34A (Bruker, 2013)'
_computing_molecular_graphics 'Olex2 (Dolomanov et al., 2009)'
_computing_publication_material 'Olex2 (Dolomanov et al., 2009)'
_computing_structure_refinement 'ShelXL (Sheldrick, 2015)'
_computing_structure_solution 'ShelXT (Sheldrick, 2015)'
_diffrn_ambient_temperature 100
_diffrn_measured_fraction_theta_full 1.000
_diffrn_measured_fraction_theta_max 0.997
_diffrn_measurement_device_type 'Bruker APEX-II CCD'
_diffrn_measurement_method '\f and \w scans'
_diffrn_radiation_type MoK\a
_diffrn_radiation_wavelength 0.71073
_diffrn_reflns_av_R_equivalents 0.1174
_diffrn_reflns_av_unetI/netI 0.1203
_diffrn_reflns_Laue_measured_fraction_full 1.000
_diffrn_reflns_Laue_measured_fraction_max 0.997
_diffrn_reflns_limit_h_max 11
_diffrn_reflns_limit_h_min -11
_diffrn_reflns_limit_k_max 11
_diffrn_reflns_limit_k_min -11
_diffrn_reflns_limit_l_max 18
_diffrn_reflns_limit_l_min -18
_diffrn_reflns_number 19746
_diffrn_reflns_point_group_measured_fraction_full 1.000
_diffrn_reflns_point_group_measured_fraction_max 0.997
_diffrn_reflns_theta_full 25.242
_diffrn_reflns_theta_max 26.309
_diffrn_reflns_theta_min 1.417
_diffrn_standards_number 0
_exptl_absorpt_coefficient_mu 0.916
_exptl_absorpt_correction_T_max 0.7454
_exptl_absorpt_correction_T_min 0.6094
_exptl_absorpt_correction_type multi-scan
_exptl_absorpt_process_details
;
SADABS-2014/4 (Bruker,2014/4) was used for absorption correction.
wR2(int) was 0.0695 before and 0.0560 after correction.
The Ratio of minimum to maximum transmission is 0.8175.
The \l/2 correction factor is 0.00150.
;
_exptl_crystal_colour yellow
_exptl_crystal_colour_primary yellow
_exptl_crystal_density_diffrn 1.248
_exptl_crystal_description Block
_exptl_crystal_F_000 464
_exptl_crystal_size_max 0.02
_exptl_crystal_size_mid 0.02
_exptl_crystal_size_min 0.01
_exptl_transmission_factor_max 0.7454
_exptl_transmission_factor_min 0.6094
_refine_diff_density_max 0.851
_refine_diff_density_min -0.747
_refine_diff_density_rms 0.105
_refine_ls_extinction_method none
_refine_ls_goodness_of_fit_ref 1.034
_refine_ls_hydrogen_treatment mixed
_refine_ls_matrix_type full
_refine_ls_number_parameters 205
_refine_ls_number_reflns 4659
_refine_ls_number_restraints 0
_refine_ls_restrained_S_all 1.034
_refine_ls_R_factor_all 0.1237
_refine_ls_R_factor_gt 0.0674
_refine_ls_shift/su_max 0.000
_refine_ls_shift/su_mean 0.000
_refine_ls_structure_factor_coef Fsqd
_refine_ls_weighting_details 'w=1/[\s^2^(Fo^2^)+(0.0450P)^2^] where P=(Fo^2^+2Fc^2^)/3'
_refine_ls_weighting_scheme calc
_refine_ls_wR_factor_gt 0.1023
_refine_ls_wR_factor_ref 0.1159
_reflns_Friedel_coverage 0.000
_reflns_number_gt 3014
_reflns_number_total 4659
_reflns_threshold_expression 'I > 2\s(I)'
_cod_data_source_file d0dt01726d3.cif
_cod_data_source_block MnHPMe3_trans
_cod_depositor_comments 'Adding full bibliography for 7704762--7704768.cif.'
_cod_database_code 7704766
_shelx_shelxl_version_number 2016/6
_shelx_space_group_comment
;
The symmetry employed for this shelxl refinement is uniquely defined
by the following loop, which should always be used as a source of
symmetry information in preference to the above space-group names.
They are only intended as comments.
;
_shelx_estimated_absorpt_t_max 0.991
_shelx_estimated_absorpt_t_min 0.982
_olex2_refinement_description
;
1. Fixed Uiso
 At 1.2 times of:
  All C(H,H) groups
 At 1.5 times of:
  All C(H,H,H) groups
2.a Secondary CH2 refined with riding coordinates:
 C6(H6A,H6B), C7(H7A,H7B), C12(H12A,H12B), C13(H13A,H13B)
2.b Idealised Me refined as rotating group:
 C1(H1A,H1B,H1C), C2(H2A,H2B,H2C), C3(H3A,H3B,H3C), C4(H4A,H4B,H4C), C5(H5A,
 H5B,H5C), C8(H8A,H8B,H8C), C9(H9A,H9B,H9C), C10(H10A,H10B,H10C), C11(H11A,H11B,
 H11C), C14(H14A,H14B,H14C), C15(H15A,H15B,H15C)
;

loop_
_space_group_symop_operation_xyz
'x, y, z'
'-x, -y, -z'

loop_
_atom_site_label
_atom_site_type_symbol
_atom_site_fract_x
_atom_site_fract_y
_atom_site_fract_z
_atom_site_U_iso_or_equiv
_atom_site_adp_type
_atom_site_occupancy
_atom_site_site_symmetry_order
_atom_site_calc_flag
_atom_site_refinement_flags_posn
_atom_site_refinement_flags_adp
_atom_site_refinement_flags_occupancy
_atom_site_disorder_assembly
_atom_site_disorder_group
Mn1 Mn 0.58530(8) 0.69080(7) 0.73545(4) 0.01133(18) Uani 1 1 d . . . . .
H1 H 0.568(6) 0.591(6) 0.664(4) 0.069(18) Uiso 1 1 d . . . . .
P1 P 0.61640(15) 0.85573(13) 0.85398(8) 0.0170(3) Uani 1 1 d . . . . .
P2 P 0.77135(15) 0.60543(13) 0.81248(9) 0.0203(3) Uani 1 1 d . . . . .
P3 P 0.79399(14) 0.84351(13) 0.68927(8) 0.0171(3) Uani 1 1 d . . . . .
P4 P 0.39728(14) 0.74496(12) 0.62980(8) 0.0143(3) Uani 1 1 d . . . . .
P5 P 0.37009(14) 0.48010(13) 0.74091(8) 0.0168(3) Uani 1 1 d . . . . .
C1 C 0.7398(6) 1.0691(5) 0.8647(3) 0.0324(13) Uani 1 1 d . . . . .
H1A H 0.851772 1.088880 0.868087 0.049 Uiso 1 1 calc GR . . . .
H1B H 0.741162 1.120912 0.920086 0.049 Uiso 1 1 calc GR . . . .
H1C H 0.690335 1.107680 0.811432 0.049 Uiso 1 1 calc GR . . . .
C2 C 0.4304(6) 0.8690(6) 0.8721(4) 0.0363(14) Uani 1 1 d . . . . .
H2A H 0.355874 0.870968 0.813453 0.055 Uiso 1 1 calc GR . . . .
H2B H 0.465049 0.962615 0.913631 0.055 Uiso 1 1 calc GR . . . .
H2C H 0.374586 0.780126 0.898477 0.055 Uiso 1 1 calc GR . . . .
C3 C 0.7112(6) 0.8402(6) 0.9778(3) 0.0329(13) Uani 1 1 d . . . . .
H3A H 0.644209 0.741975 0.992008 0.049 Uiso 1 1 calc GR . . . .
H3B H 0.716848 0.923605 1.017741 0.049 Uiso 1 1 calc GR . . . .
H3C H 0.821428 0.846904 0.987443 0.049 Uiso 1 1 calc GR . . . .
C4 C 0.8104(6) 0.4611(6) 0.7484(3) 0.0321(13) Uani 1 1 d . . . . .
H4A H 0.711917 0.365197 0.728167 0.048 Uiso 1 1 calc GR . . . .
H4B H 0.900582 0.442294 0.788642 0.048 Uiso 1 1 calc GR . . . .
H4C H 0.838881 0.501453 0.695209 0.048 Uiso 1 1 calc GR . . . .
C5 C 0.7781(7) 0.5170(6) 0.9194(3) 0.0335(13) Uani 1 1 d . . . . .
H5A H 0.789756 0.590271 0.968492 0.050 Uiso 1 1 calc GR . . . .
H5B H 0.871120 0.489208 0.936723 0.050 Uiso 1 1 calc GR . . . .
H5C H 0.676875 0.425162 0.908919 0.050 Uiso 1 1 calc GR . . . .
C6 C 0.9856(6) 0.7684(6) 0.8493(4) 0.0393(14) Uani 1 1 d . . . . .
H6A H 1.007250 0.824881 0.909093 0.047 Uiso 1 1 calc R . . . .
H6B H 1.067417 0.725303 0.856598 0.047 Uiso 1 1 calc R . . . .
C7 C 1.0039(6) 0.8846(5) 0.7757(3) 0.0286(12) Uani 1 1 d . . . . .
H7A H 1.076088 0.873071 0.743340 0.034 Uiso 1 1 calc R . . . .
H7B H 1.054342 0.991067 0.807205 0.034 Uiso 1 1 calc R . . . .
C8 C 0.8314(6) 1.0411(5) 0.6567(3) 0.0311(12) Uani 1 1 d . . . . .
H8A H 0.739664 1.034357 0.604170 0.047 Uiso 1 1 calc GR . . . .
H8B H 0.932157 1.081890 0.640948 0.047 Uiso 1 1 calc GR . . . .
H8C H 0.841789 1.108930 0.708244 0.047 Uiso 1 1 calc GR . . . .
C9 C 0.8190(6) 0.7651(5) 0.5843(3) 0.0291(12) Uani 1 1 d . . . . .
H9A H 0.827045 0.667431 0.592963 0.044 Uiso 1 1 calc GR . . . .
H9B H 0.918436 0.837799 0.574712 0.044 Uiso 1 1 calc GR . . . .
H9C H 0.724510 0.749415 0.531084 0.044 Uiso 1 1 calc GR . . . .
C10 C 0.3735(6) 0.7057(5) 0.5056(3) 0.0223(11) Uani 1 1 d . . . . .
H10A H 0.466469 0.782756 0.492296 0.034 Uiso 1 1 calc GR . . . .
H10B H 0.272330 0.709901 0.467760 0.034 Uiso 1 1 calc GR . . . .
H10C H 0.369462 0.604001 0.492205 0.034 Uiso 1 1 calc GR . . . .
C11 C 0.3792(6) 0.9348(5) 0.6270(3) 0.0245(11) Uani 1 1 d . . . . .
H11A H 0.370203 0.966113 0.684920 0.037 Uiso 1 1 calc GR . . . .
H11B H 0.281908 0.923780 0.576986 0.037 Uiso 1 1 calc GR . . . .
H11C H 0.476225 1.012362 0.617563 0.037 Uiso 1 1 calc GR . . . .
C12 C 0.1817(5) 0.6169(5) 0.6276(3) 0.0183(10) Uani 1 1 d . . . . .
H12A H 0.153843 0.659773 0.675651 0.022 Uiso 1 1 calc R . . . .
H12B H 0.101752 0.609034 0.567786 0.022 Uiso 1 1 calc R . . . .
C13 C 0.1776(5) 0.4554(5) 0.6448(3) 0.0204(11) Uani 1 1 d . . . . .
H13A H 0.171764 0.400060 0.588569 0.025 Uiso 1 1 calc R . . . .
H13B H 0.079875 0.394739 0.661712 0.025 Uiso 1 1 calc R . . . .
C14 C 0.2858(6) 0.4468(6) 0.8399(3) 0.0325(13) Uani 1 1 d . . . . .
H14A H 0.373079 0.456776 0.895963 0.049 Uiso 1 1 calc GR . . . .
H14B H 0.198048 0.343858 0.827646 0.049 Uiso 1 1 calc GR . . . .
H14C H 0.242874 0.522449 0.847117 0.049 Uiso 1 1 calc GR . . . .
C15 C 0.3649(6) 0.2838(5) 0.7184(4) 0.0314(13) Uani 1 1 d . . . . .
H15A H 0.394078 0.275762 0.663430 0.047 Uiso 1 1 calc GR . . . .
H15B H 0.254875 0.205839 0.709750 0.047 Uiso 1 1 calc GR . . . .
H15C H 0.442899 0.268255 0.770501 0.047 Uiso 1 1 calc GR . . . .

loop_
_atom_site_aniso_label
_atom_site_aniso_U_11
_atom_site_aniso_U_22
_atom_site_aniso_U_33
_atom_site_aniso_U_23
_atom_site_aniso_U_13
_atom_site_aniso_U_12
Mn1 0.0129(4) 0.0135(3) 0.0091(4) 0.0018(3) 0.0028(3) 0.0075(3)
P1 0.0209(7) 0.0198(6) 0.0115(6) 0.0008(5) 0.0033(5) 0.0112(5)
P2 0.0190(7) 0.0209(6) 0.0213(7) 0.0010(5) 0.0010(6) 0.0125(5)
P3 0.0159(7) 0.0186(6) 0.0171(7) 0.0055(5) 0.0053(5) 0.0073(5)
P4 0.0161(7) 0.0155(6) 0.0121(6) 0.0027(5) 0.0025(5) 0.0089(5)
P5 0.0173(7) 0.0175(6) 0.0185(7) 0.0074(5) 0.0075(5) 0.0089(5)
C1 0.046(3) 0.024(3) 0.024(3) 0.000(2) 0.006(3) 0.015(2)
C2 0.033(3) 0.051(3) 0.029(3) -0.008(3) 0.010(3) 0.023(3)
C3 0.047(3) 0.039(3) 0.012(3) 0.003(2) 0.001(2) 0.024(3)
C4 0.038(3) 0.041(3) 0.037(3) 0.014(3) 0.020(3) 0.030(3)
C5 0.043(3) 0.042(3) 0.026(3) 0.008(2) 0.009(3) 0.030(3)
C6 0.029(3) 0.047(3) 0.040(3) 0.008(3) 0.007(3) 0.017(3)
C7 0.018(3) 0.036(3) 0.030(3) 0.007(2) 0.003(2) 0.012(2)
C8 0.034(3) 0.027(3) 0.040(3) 0.013(2) 0.020(3) 0.015(2)
C9 0.031(3) 0.035(3) 0.027(3) 0.005(2) 0.016(2) 0.015(2)
C10 0.029(3) 0.024(2) 0.012(2) 0.006(2) 0.001(2) 0.013(2)
C11 0.028(3) 0.023(2) 0.028(3) 0.011(2) 0.008(2) 0.017(2)
C12 0.015(2) 0.025(2) 0.014(2) 0.003(2) -0.001(2) 0.011(2)
C13 0.017(3) 0.021(2) 0.017(3) 0.004(2) 0.003(2) 0.004(2)
C14 0.035(3) 0.036(3) 0.034(3) 0.015(2) 0.021(3) 0.015(2)
C15 0.030(3) 0.018(2) 0.049(3) 0.010(2) 0.014(3) 0.011(2)

loop_
_atom_type_symbol
_atom_type_description
_atom_type_scat_dispersion_real
_atom_type_scat_dispersion_imag
_atom_type_scat_source
C C 0.0033 0.0016 'International Tables Vol C Tables 4.2.6.8 and 6.1.1.4'
H H 0.0000 0.0000 'International Tables Vol C Tables 4.2.6.8 and 6.1.1.4'
Mn Mn 0.3368 0.7283 'International Tables Vol C Tables 4.2.6.8 and 6.1.1.4'
P P 0.1023 0.0942 'International Tables Vol C Tables 4.2.6.8 and 6.1.1.4'

loop_
_geom_angle_atom_site_label_1
_geom_angle_atom_site_label_2
_geom_angle_atom_site_label_3
_geom_angle
_geom_angle_site_symmetry_1
_geom_angle_site_symmetry_3
_geom_angle_publ_flag
P1 Mn1 H1 180(2) . . ?
P2 Mn1 H1 83(2) . . ?
P2 Mn1 P1 97.05(5) . . ?
P2 Mn1 P3 82.77(5) . . ?
P2 Mn1 P4 166.76(5) . . ?
P3 Mn1 H1 81(2) . . ?
P3 Mn1 P1 99.09(5) . . ?
P3 Mn1 P4 93.41(5) . . ?
P4 Mn1 H1 84(2) . . ?
P4 Mn1 P1 96.08(5) . . ?
P5 Mn1 H1 79(2) . . ?
P5 Mn1 P1 101.44(5) . . ?
P5 Mn1 P2 93.82(5) . . ?
P5 Mn1 P3 159.45(5) . . ?
P5 Mn1 P4 85.32(5) . . ?
C1 P1 Mn1 121.14(16) . . ?
C1 P1 C2 96.3(2) . . ?
C1 P1 C3 95.8(2) . . ?
C2 P1 Mn1 120.12(17) . . ?
C2 P1 C3 94.6(2) . . ?
C3 P1 Mn1 122.39(16) . . ?
C4 P2 Mn1 118.64(16) . . ?
C4 P2 C6 99.0(2) . . ?
C5 P2 Mn1 127.37(17) . . ?
C5 P2 C4 96.8(2) . . ?
C5 P2 C6 100.4(2) . . ?
C6 P2 Mn1 110.04(17) . . ?
C7 P3 Mn1 112.72(16) . . ?
C8 P3 Mn1 126.89(16) . . ?
C8 P3 C7 100.2(2) . . ?
C9 P3 Mn1 117.42(16) . . ?
C9 P3 C7 99.4(2) . . ?
C9 P3 C8 95.6(2) . . ?
C10 P4 Mn1 118.55(15) . . ?
C10 P4 C11 97.5(2) . . ?
C10 P4 C12 99.7(2) . . ?
C11 P4 Mn1 126.67(16) . . ?
C11 P4 C12 98.9(2) . . ?
C12 P4 Mn1 110.94(14) . . ?
C13 P5 Mn1 110.56(14) . . ?
C14 P5 Mn1 125.30(17) . . ?
C14 P5 C13 99.7(2) . . ?
C15 P5 Mn1 120.10(16) . . ?
C15 P5 C13 98.7(2) . . ?
C15 P5 C14 97.8(2) . . ?
P1 C1 H1A 109.5 . . ?
P1 C1 H1B 109.5 . . ?
P1 C1 H1C 109.5 . . ?
H1A C1 H1B 109.5 . . ?
H1A C1 H1C 109.5 . . ?
H1B C1 H1C 109.5 . . ?
P1 C2 H2A 109.5 . . ?
P1 C2 H2B 109.5 . . ?
P1 C2 H2C 109.5 . . ?
H2A C2 H2B 109.5 . . ?
H2A C2 H2C 109.5 . . ?
H2B C2 H2C 109.5 . . ?
P1 C3 H3A 109.5 . . ?
P1 C3 H3B 109.5 . . ?
P1 C3 H3C 109.5 . . ?
H3A C3 H3B 109.5 . . ?
H3A C3 H3C 109.5 . . ?
H3B C3 H3C 109.5 . . ?
P2 C4 H4A 109.5 . . ?
P2 C4 H4B 109.5 . . ?
P2 C4 H4C 109.5 . . ?
H4A C4 H4B 109.5 . . ?
H4A C4 H4C 109.5 . . ?
H4B C4 H4C 109.5 . . ?
P2 C5 H5A 109.5 . . ?
P2 C5 H5B 109.5 . . ?
P2 C5 H5C 109.5 . . ?
H5A C5 H5B 109.5 . . ?
H5A C5 H5C 109.5 . . ?
H5B C5 H5C 109.5 . . ?
P2 C6 H6A 109.4 . . ?
P2 C6 H6B 109.4 . . ?
H6A C6 H6B 108.0 . . ?
C7 C6 P2 111.3(3) . . ?
C7 C6 H6A 109.4 . . ?
C7 C6 H6B 109.4 . . ?
P3 C7 H7A 109.6 . . ?
P3 C7 H7B 109.6 . . ?
C6 C7 P3 110.2(3) . . ?
C6 C7 H7A 109.6 . . ?
C6 C7 H7B 109.6 . . ?
H7A C7 H7B 108.1 . . ?
P3 C8 H8A 109.5 . . ?
P3 C8 H8B 109.5 . . ?
P3 C8 H8C 109.5 . . ?
H8A C8 H8B 109.5 . . ?
H8A C8 H8C 109.5 . . ?
H8B C8 H8C 109.5 . . ?
P3 C9 H9A 109.5 . . ?
P3 C9 H9B 109.5 . . ?
P3 C9 H9C 109.5 . . ?
H9A C9 H9B 109.5 . . ?
H9A C9 H9C 109.5 . . ?
H9B C9 H9C 109.5 . . ?
P4 C10 H10A 109.5 . . ?
P4 C10 H10B 109.5 . . ?
P4 C10 H10C 109.5 . . ?
H10A C10 H10B 109.5 . . ?
H10A C10 H10C 109.5 . . ?
H10B C10 H10C 109.5 . . ?
P4 C11 H11A 109.5 . . ?
P4 C11 H11B 109.5 . . ?
P4 C11 H11C 109.5 . . ?
H11A C11 H11B 109.5 . . ?
H11A C11 H11C 109.5 . . ?
H11B C11 H11C 109.5 . . ?
P4 C12 H12A 110.2 . . ?
P4 C12 H12B 110.2 . . ?
H12A C12 H12B 108.5 . . ?
C13 C12 P4 107.3(3) . . ?
C13 C12 H12A 110.2 . . ?
C13 C12 H12B 110.2 . . ?
P5 C13 H13A 109.9 . . ?
P5 C13 H13B 109.9 . . ?
C12 C13 P5 109.1(3) . . ?
C12 C13 H13A 109.9 . . ?
C12 C13 H13B 109.9 . . ?
H13A C13 H13B 108.3 . . ?
P5 C14 H14A 109.5 . . ?
P5 C14 H14B 109.5 . . ?
P5 C14 H14C 109.5 . . ?
H14A C14 H14B 109.5 . . ?
H14A C14 H14C 109.5 . . ?
H14B C14 H14C 109.5 . . ?
P5 C15 H15A 109.5 . . ?
P5 C15 H15B 109.5 . . ?
P5 C15 H15C 109.5 . . ?
H15A C15 H15B 109.5 . . ?
H15A C15 H15C 109.5 . . ?
H15B C15 H15C 109.5 . . ?

loop_
_geom_bond_atom_site_label_1
_geom_bond_atom_site_label_2
_geom_bond_distance
_geom_bond_site_symmetry_2
_geom_bond_publ_flag
Mn1 H1 1.36(5) . ?
Mn1 P1 2.2343(13) . ?
Mn1 P2 2.2161(14) . ?
Mn1 P3 2.2183(13) . ?
Mn1 P4 2.2250(13) . ?
Mn1 P5 2.2148(13) . ?
P1 C1 1.858(5) . ?
P1 C2 1.864(5) . ?
P1 C3 1.866(4) . ?
P2 C4 1.863(5) . ?
P2 C5 1.835(5) . ?
P2 C6 1.878(5) . ?
P3 C7 1.882(5) . ?
P3 C8 1.860(4) . ?
P3 C9 1.857(5) . ?
P4 C10 1.849(4) . ?
P4 C11 1.861(4) . ?
P4 C12 1.869(4) . ?
P5 C13 1.870(4) . ?
P5 C14 1.863(5) . ?
P5 C15 1.854(4) . ?
C1 H1A 0.9600 . ?
C1 H1B 0.9600 . ?
C1 H1C 0.9600 . ?
C2 H2A 0.9600 . ?
C2 H2B 0.9600 . ?
C2 H2C 0.9600 . ?
C3 H3A 0.9600 . ?
C3 H3B 0.9600 . ?
C3 H3C 0.9600 . ?
C4 H4A 0.9600 . ?
C4 H4B 0.9600 . ?
C4 H4C 0.9600 . ?
C5 H5A 0.9600 . ?
C5 H5B 0.9600 . ?
C5 H5C 0.9600 . ?
C6 H6A 0.9700 . ?
C6 H6B 0.9700 . ?
C6 C7 1.578(7) . ?
C7 H7A 0.9700 . ?
C7 H7B 0.9700 . ?
C8 H8A 0.9600 . ?
C8 H8B 0.9600 . ?
C8 H8C 0.9600 . ?
C9 H9A 0.9600 . ?
C9 H9B 0.9600 . ?
C9 H9C 0.9600 . ?
C10 H10A 0.9600 . ?
C10 H10B 0.9600 . ?
C10 H10C 0.9600 . ?
C11 H11A 0.9600 . ?
C11 H11B 0.9600 . ?
C11 H11C 0.9600 . ?
C12 H12A 0.9700 . ?
C12 H12B 0.9700 . ?
C12 C13 1.537(6) . ?
C13 H13A 0.9700 . ?
C13 H13B 0.9700 . ?
C14 H14A 0.9600 . ?
C14 H14B 0.9600 . ?
C14 H14C 0.9600 . ?
C15 H15A 0.9600 . ?
C15 H15B 0.9600 . ?
C15 H15C 0.9600 . ?
